data_4132969
loop_
_publ_author_name
'Hwang, Jungwun'
'Li, Ping'
'Smith, Mark D.'
'Warden, Constance E.'
'Sirianni, Dominic A.'
'Vik, Erik C.'
'Maier, Josef M.'
'Yehl, Christopher J.'
'Sherrill, C. David'
'Shimizu, Ken D.'

_publ_section_title
;
 Tipping the Balance between S-\p and O-\p Interactions.
;
_journal_issue 41
_journal_name_full 'Journal of the American Chemical Society'
_journal_page_first 13301
_journal_page_last 13307
_journal_paper_doi 10.1021/jacs.8b07617
_journal_volume 140
_journal_year 2018
_chemical_formula_moiety 'C42 H27 N O3 S, C2 H6 O1 S1'
_chemical_formula_sum 'C44 H33 N O4 S2'
_chemical_formula_weight 703.83
_space_group_crystal_system monoclinic
_space_group_IT_number 14
_space_group_name_Hall '-P 2yn'
_space_group_name_H-M_alt 'P 1 21/n 1'
_atom_sites_solution_hydrogens mixed
_atom_sites_solution_primary direct
_audit_creation_date 2015-07-24
_audit_creation_method
;
Olex2 1.2
(compiled 2015.01.26 svn.r3150 for OlexSys, GUI svn.r4998)
;
_cell_angle_alpha 90
_cell_angle_beta 100.184(3)
_cell_angle_gamma 90
_cell_formula_units_Z 4
_cell_length_a 11.3098(10)
_cell_length_b 18.9055(13)
_cell_length_c 19.3753(15)
_cell_measurement_reflns_used 9840
_cell_measurement_temperature 100(2)
_cell_measurement_theta_max 27.86
_cell_measurement_theta_min 2.40
_cell_volume 4077.5(6)
_computing_cell_refinement 'SAINT v8.34A (Bruker, 2013)'
_computing_data_collection 'Bruker APEXII v2014.9-0 (Bruker, 2014)'
_computing_data_reduction 'SAINT v8.34A (Bruker, 2013)'
_computing_molecular_graphics 'Olex2 (Dolomanov et al., 2009)'
_computing_publication_material 'Olex2 (Dolomanov et al., 2009)'
_computing_structure_refinement 'XL (Sheldrick, 2008)'
_computing_structure_solution 'ShelXT (Sheldrick, 2015)'
_diffrn_ambient_temperature 100(2)
_diffrn_detector 'Bruker PHOTON-100 area detector'
_diffrn_detector_area_resol_mean 10.4
_diffrn_detector_type 'CMOS area detector'
_diffrn_measured_fraction_theta_full 0.999
_diffrn_measured_fraction_theta_max 0.999
_diffrn_measurement_device 'three-circle diffractometer'
_diffrn_measurement_device_type 'Bruker D8 QUEST'
_diffrn_measurement_method '\w and \f scans'
_diffrn_radiation_monochromator 'mirror optics'
_diffrn_radiation_probe x-ray
_diffrn_radiation_type MoK\a
_diffrn_radiation_wavelength 0.71073
_diffrn_reflns_av_R_equivalents 0.0565
_diffrn_reflns_av_unetI/netI 0.0196
_diffrn_reflns_Laue_measured_fraction_full 0.999
_diffrn_reflns_Laue_measured_fraction_max 0.999
_diffrn_reflns_limit_h_max 14
_diffrn_reflns_limit_h_min -14
_diffrn_reflns_limit_k_max 23
_diffrn_reflns_limit_k_min -21
_diffrn_reflns_limit_l_max 24
_diffrn_reflns_limit_l_min -24
_diffrn_reflns_number 122909
_diffrn_reflns_point_group_measured_fraction_full 0.999
_diffrn_reflns_point_group_measured_fraction_max 0.999
_diffrn_reflns_theta_full 26.370
_diffrn_reflns_theta_max 26.372
_diffrn_reflns_theta_min 2.227
_diffrn_source 'microfocus sealed X-ray tube'
_diffrn_source_type 'Incoatec I\ms'
_exptl_absorpt_coefficient_mu 0.171
_exptl_absorpt_correction_T_max 0.6204
_exptl_absorpt_correction_T_min 0.5716
_exptl_absorpt_correction_type multi-scan
_exptl_absorpt_process_details
;
SADABS-2014/4 (Bruker,2014/4) was used for absorption correction.
wR2(int) was 0.1643 before and 0.0678 after correction.
The Ratio of minimum to maximum transmission is 0.9213.
The \l/2 correction factor is 0.00150.
;
_exptl_crystal_colour colourless
_exptl_crystal_colour_primary colourless
_exptl_crystal_density_diffrn 1.147
_exptl_crystal_description block
_exptl_crystal_F_000 1472
_exptl_crystal_size_max 0.62
_exptl_crystal_size_mid 0.48
_exptl_crystal_size_min 0.42
_refine_diff_density_max 0.631
_refine_diff_density_min -0.406
_refine_diff_density_rms 0.067
_refine_ls_extinction_coef 0.0056(4)
_refine_ls_extinction_expression Fc^*^=kFc[1+0.001xFc^2^\l^3^/sin(2\q)]^-1/4^
_refine_ls_extinction_method SHELXL
_refine_ls_goodness_of_fit_ref 1.233
_refine_ls_hydrogen_treatment mixed
_refine_ls_matrix_type full
_refine_ls_number_parameters 533
_refine_ls_number_reflns 8328
_refine_ls_number_restraints 41
_refine_ls_restrained_S_all 1.233
_refine_ls_R_factor_all 0.0681
_refine_ls_R_factor_gt 0.0637
_refine_ls_shift/su_max 0.000
_refine_ls_shift/su_mean 0.000
_refine_ls_structure_factor_coef Fsqd
_refine_ls_weighting_details 'w=1/[\s^2^(Fo^2^)+(0.0267P)^2^+8.0968P] where P=(Fo^2^+2Fc^2^)/3'
_refine_ls_weighting_scheme calc
_refine_ls_wR_factor_gt 0.1449
_refine_ls_wR_factor_ref 0.1468
_reflns_number_gt 7681
_reflns_number_total 8328
_reflns_threshold_expression 'I > 2\s(I)'
_cod_data_source_file ja8b07617_si_001.cif
_cod_data_source_block hjd123_sq
_cod_database_code 4132969
_shelxl_version_number 2014/6
_shelx_space_group_comment
;
The symmetry employed for this shelxl refinement is uniquely defined
by the following loop, which should always be used as a source of
symmetry information in preference to the above space-group names.
They are only intended as comments.
;
_shelx_estimated_absorpt_t_max 0.932
_shelx_estimated_absorpt_t_min 0.902
_olex2_refinement_description
;
1. Fixed Uiso
 At 1.2 times of:
  All C(H) groups
 At 1.5 times of:
  All C(H,H,H) groups
2. Shared sites
{C51A, C51B}
{C52A, C52B}
3. Restrained distances
 C4A-C3 \\sim C4B-C3 \\sim C6-C5B \\sim C6-C5A
 with sigma of 0.01
4. Uiso/Uaniso restraints and constraints
Uanis(C41B) = Uanis(S1A)
Uanis(N1B) = Uanis(N1A)
Uanis(C51A) = Uanis(C51B)
Uanis(C52A) = Uanis(C52B)
Uanis(C4A) = Uanis(C4B) = Uanis(C5A) = Uanis(C5B)
Uanis(O2A) = Uanis(O2B)
Uanis(O3A) = Uanis(O3B)
5. Same fragment restrains
{O2A, O3A, C4A, C5A, N1A, C36A, C37A, C38A, C39A, C40A, C41A, C42A, S1A} sigma
for 1-2: 0.02, 1-3: 0.04
as
{O2B, O3B, C4B, C5B, N1B, C36B, C37B, C38B, C39B, C40B, C41B, C42B, S1B}
{S4A, O4A, C51A, C52A} sigma for 1-2: 0.02, 1-3: 0.04
as
{S4B, O4B, C51B, C52B}
6. Others
 Sof(O2B)=Sof(O3B)=Sof(C4B)=Sof(C5B)=Sof(N1B)=Sof(C36B)=Sof(C37B)=Sof(C38B)=
 Sof(H38B)=Sof(C39B)=Sof(H39B)=Sof(C40B)=Sof(H40B)=Sof(C41B)=Sof(H41B)=
 Sof(C42B)=Sof(H42D)=Sof(H42E)=Sof(H42F)=Sof(S1B)=1-FVAR(1)
 Sof(O2A)=Sof(O3A)=Sof(C4A)=Sof(C5A)=Sof(N1A)=Sof(C36A)=Sof(C37A)=Sof(C38A)=
 Sof(H38A)=Sof(C39A)=Sof(H39A)=Sof(C40A)=Sof(H40A)=Sof(C41A)=Sof(H41A)=
 Sof(C42A)=Sof(H42A)=Sof(H42B)=Sof(H42C)=Sof(S1A)=FVAR(1)
 Sof(S4B)=Sof(O4B)=Sof(C51B)=Sof(H51D)=Sof(H51E)=Sof(H51F)=Sof(C52B)=Sof(H52D)=
 Sof(H52E)=Sof(H52F)=1-FVAR(2)
 Sof(S4A)=Sof(O4A)=Sof(C51A)=Sof(H51A)=Sof(H51B)=Sof(H51C)=Sof(C52A)=Sof(H52A)=
 Sof(H52B)=Sof(H52C)=FVAR(2)
7.a Aromatic/amide H refined with riding coordinates:
 C11(H11), C12(H12), C13(H13), C15(H15), C16(H16), C18(H18), C19(H19),
 C20(H20), C25(H25), C26(H26), C27(H27), C28(H28), C29(H29), C31(H31), C32(H32),
  C33(H33), C34(H34), C35(H35), C38A(H38A), C39A(H39A), C40A(H40A), C41A(H41A),
 C38B(H38B), C39B(H39B), C40B(H40B), C41B(H41B)
7.b Idealised Me refined with riding coordinates:
 C51B(H51D,H51E,H51F), C52B(H52D,H52E,H52F)
7.c Idealised Me refined as rotating group:
 C42A(H42A,H42B,H42C), C42B(H42D,H42E,H42F), C51A(H51A,H51B,H51C), C52A(H52A,
 H52B,H52C)
;
_olex2_submission_special_instructions 'No special instructions were received'

loop_
_space_group_symop_operation_xyz
'x, y, z'
'-x+1/2, y+1/2, -z+1/2'
'-x, -y, -z'
'x-1/2, -y-1/2, z-1/2'

loop_
_atom_site_label
_atom_site_type_symbol
_atom_site_fract_x
_atom_site_fract_y
_atom_site_fract_z
_atom_site_U_iso_or_equiv
_atom_site_adp_type
_atom_site_occupancy
_atom_site_site_symmetry_order
_atom_site_calc_flag
_atom_site_refinement_flags_posn
_atom_site_refinement_flags_occupancy
_atom_site_disorder_assembly
_atom_site_disorder_group
O1 O 0.78927(16) 0.48651(9) 0.33066(10) 0.0222(4) Uani 1 1 d . . . .
C1 C 0.7171(2) 0.44103(13) 0.33258(12) 0.0161(5) Uani 1 1 d . . . .
C2 C 0.5809(2) 0.44583(13) 0.33471(13) 0.0155(5) Uani 1 1 d . . . .
C3 C 0.5808(2) 0.39944(13) 0.40177(13) 0.0173(5) Uani 1 1 d D . . .
H3 H 0.596(2) 0.4318(15) 0.4426(15) 0.015(7) Uiso 1 1 d . . . .
C6 C 0.6825(2) 0.34474(13) 0.40165(13) 0.0163(5) Uani 1 1 d D . . .
H6 H 0.746(3) 0.3489(15) 0.4424(15) 0.016(7) Uiso 1 1 d . . . .
C7 C 0.7311(2) 0.35944(13) 0.33219(13) 0.0156(5) Uani 1 1 d . . . .
C8 C 0.6266(2) 0.34487(13) 0.27232(12) 0.0151(5) Uani 1 1 d . . . .
C9 C 0.5402(2) 0.39592(13) 0.27273(12) 0.0156(5) Uani 1 1 d . . . .
C10 C 0.4256(2) 0.39361(13) 0.22587(13) 0.0167(5) Uani 1 1 d . . . .
C11 C 0.3325(2) 0.44223(14) 0.22756(14) 0.0201(5) Uani 1 1 d . . . .
H11 H 0.3433 0.4797 0.2607 0.024 Uiso 1 1 calc R . . .
C12 C 0.2248(2) 0.43588(15) 0.18103(15) 0.0246(6) Uani 1 1 d . . . .
H12 H 0.1629 0.4696 0.1822 0.029 Uiso 1 1 calc R . . .
C13 C 0.2060(2) 0.38127(15) 0.13302(15) 0.0247(6) Uani 1 1 d . . . .
H13 H 0.1319 0.3781 0.1013 0.030 Uiso 1 1 calc R . . .
C14 C 0.2951(2) 0.33063(15) 0.13074(13) 0.0209(5) Uani 1 1 d . . . .
C15 C 0.2748(3) 0.27131(16) 0.08377(14) 0.0273(6) Uani 1 1 d . . . .
H15 H 0.2016 0.2682 0.0513 0.033 Uiso 1 1 calc R . . .
C16 C 0.3579(3) 0.22005(16) 0.08501(14) 0.0269(6) Uani 1 1 d . . . .
H16 H 0.3418 0.1813 0.0535 0.032 Uiso 1 1 calc R . . .
C17 C 0.4706(2) 0.22282(15) 0.13305(14) 0.0222(6) Uani 1 1 d . . . .
C18 C 0.5534(3) 0.16738(15) 0.13730(14) 0.0254(6) Uani 1 1 d . . . .
H18 H 0.5366 0.1278 0.1070 0.030 Uiso 1 1 calc R . . .
C19 C 0.6595(3) 0.16980(15) 0.18527(15) 0.0255(6) Uani 1 1 d . . . .
H19 H 0.7145 0.1315 0.1880 0.031 Uiso 1 1 calc R . . .
C20 C 0.6863(2) 0.22753(14) 0.22936(14) 0.0205(5) Uani 1 1 d . . . .
H20 H 0.7594 0.2283 0.2622 0.025 Uiso 1 1 calc R . . .
C21 C 0.6069(2) 0.28474(13) 0.22613(13) 0.0170(5) Uani 1 1 d . . . .
C22 C 0.4958(2) 0.28238(13) 0.17816(13) 0.0167(5) Uani 1 1 d . . . .
C23 C 0.4071(2) 0.33616(14) 0.17773(13) 0.0173(5) Uani 1 1 d . . . .
C24 C 0.5322(2) 0.51966(13) 0.33355(13) 0.0169(5) Uani 1 1 d . . . .
C25 C 0.4693(2) 0.54474(14) 0.38405(14) 0.0212(5) Uani 1 1 d . . . .
H25 H 0.4571 0.5148 0.4215 0.025 Uiso 1 1 calc R . . .
C26 C 0.4241(3) 0.61332(15) 0.38008(16) 0.0268(6) Uani 1 1 d . . . .
H26 H 0.3806 0.6297 0.4146 0.032 Uiso 1 1 calc R . . .
C27 C 0.4420(3) 0.65763(14) 0.32640(17) 0.0291(6) Uani 1 1 d . . . .
H27 H 0.4114 0.7045 0.3241 0.035 Uiso 1 1 calc R . . .
C28 C 0.5052(3) 0.63332(15) 0.27560(16) 0.0272(6) Uani 1 1 d . . . .
H28 H 0.5177 0.6637 0.2385 0.033 Uiso 1 1 calc R . . .
C29 C 0.5497(2) 0.56515(14) 0.27891(14) 0.0213(5) Uani 1 1 d . . . .
H29 H 0.5925 0.5489 0.2440 0.026 Uiso 1 1 calc R . . .
C30 C 0.8558(2) 0.33486(13) 0.32692(14) 0.0201(5) Uani 1 1 d . . . .
C31 C 0.9001(3) 0.35324(15) 0.26635(17) 0.0278(6) Uani 1 1 d . . . .
H31 H 0.8508 0.3785 0.2297 0.033 Uiso 1 1 calc R . . .
C32 C 1.0164(3) 0.33451(17) 0.2598(2) 0.0381(8) Uani 1 1 d . . . .
H32 H 1.0461 0.3464 0.2184 0.046 Uiso 1 1 calc R . . .
C33 C 1.0892(3) 0.29860(17) 0.3133(2) 0.0425(9) Uani 1 1 d . . . .
H33 H 1.1692 0.2868 0.3091 0.051 Uiso 1 1 calc R . . .
C34 C 1.0453(3) 0.27978(17) 0.3731(2) 0.0402(9) Uani 1 1 d . . . .
H34 H 1.0949 0.2543 0.4095 0.048 Uiso 1 1 calc R . . .
C35 C 0.9287(3) 0.29811(15) 0.38008(16) 0.0281(6) Uani 1 1 d . . . .
H35 H 0.8990 0.2854 0.4213 0.034 Uiso 1 1 calc R . . .
O2A O 0.3654(3) 0.3751(2) 0.39199(17) 0.0222(8) Uani 0.791(3) 1 d D P A 1
O3A O 0.6705(8) 0.2150(3) 0.4013(3) 0.0240(11) Uani 0.791(3) 1 d D P A 1
C4A C 0.4677(3) 0.3548(2) 0.3964(3) 0.0184(9) Uani 0.791(3) 1 d D P A 1
C5A C 0.6244(5) 0.27257(19) 0.4004(4) 0.0184(9) Uani 0.791(3) 1 d D P A 1
N1A N 0.4998(3) 0.28289(15) 0.39621(16) 0.0167(6) Uani 0.791(3) 1 d D P A 1
C36A C 0.4151(3) 0.22563(16) 0.38974(17) 0.0174(7) Uani 0.791(3) 1 d D P A 1
C37A C 0.3670(3) 0.20386(17) 0.44765(17) 0.0179(7) Uani 0.791(3) 1 d D P A 1
C38A C 0.2864(3) 0.14683(18) 0.4391(2) 0.0210(8) Uani 0.791(3) 1 d D P A 1
H38A H 0.2525 0.1306 0.4778 0.025 Uiso 0.791(3) 1 calc R P A 1
C39A C 0.2560(3) 0.11410(19) 0.3744(2) 0.0281(8) Uani 0.791(3) 1 d D P A 1
H39A H 0.2006 0.0759 0.3692 0.034 Uiso 0.791(3) 1 calc R P A 1
C40A C 0.3049(3) 0.13600(19) 0.3171(2) 0.0295(8) Uani 0.791(3) 1 d D P A 1
H40A H 0.2835 0.1134 0.2729 0.035 Uiso 0.791(3) 1 calc R P A 1
C41A C 0.3863(5) 0.1921(3) 0.3262(3) 0.0300(11) Uani 0.791(3) 1 d D P A 1
H41A H 0.4222 0.2073 0.2879 0.036 Uiso 0.791(3) 1 calc R P A 1
C42A C 0.3150(4) 0.2173(3) 0.5822(2) 0.0467(12) Uani 0.791(3) 1 d D P A 1
H42A H 0.2316 0.2263 0.5601 0.070 Uiso 0.791(3) 1 calc GR P A 1
H42B H 0.3321 0.2414 0.6277 0.070 Uiso 0.791(3) 1 calc GR P A 1
H42C H 0.3272 0.1663 0.5892 0.070 Uiso 0.791(3) 1 calc GR P A 1
S1A S 0.41355(10) 0.24973(6) 0.52706(5) 0.0276(3) Uani 0.791(3) 1 d D P A 1
O2B O 0.3695(15) 0.3868(10) 0.4110(9) 0.0222(8) Uani 0.209(3) 1 d D P A 2
O3B O 0.663(3) 0.2190(14) 0.4144(17) 0.0240(11) Uani 0.209(3) 1 d D P A 2
C4B C 0.4663(10) 0.3621(7) 0.4103(14) 0.0184(9) Uani 0.209(3) 1 d D P A 2
C5B C 0.6177(16) 0.2765(6) 0.4109(18) 0.0184(9) Uani 0.209(3) 1 d D P A 2
N1B N 0.5024(12) 0.2929(6) 0.4216(7) 0.0167(6) Uani 0.209(3) 1 d D P A 2
C36B C 0.4243(12) 0.2393(7) 0.4410(6) 0.028(3) Uiso 0.209(3) 1 d D P A 2
C37B C 0.3711(12) 0.1904(7) 0.3916(6) 0.029(3) Uiso 0.209(3) 1 d D P A 2
C38B C 0.2984(15) 0.1367(8) 0.4128(9) 0.028(4) Uiso 0.209(3) 1 d D P A 2
H38B H 0.2674 0.1000 0.3812 0.034 Uiso 0.209(3) 1 calc R P A 2
C39B C 0.2730(14) 0.1383(8) 0.4795(8) 0.037(4) Uiso 0.209(3) 1 d D P A 2
H39B H 0.2175 0.1051 0.4922 0.045 Uiso 0.209(3) 1 calc R P A 2
C40B C 0.3268(17) 0.1874(9) 0.5291(9) 0.054(5) Uiso 0.209(3) 1 d D P A 2
H40B H 0.3170 0.1844 0.5767 0.065 Uiso 0.209(3) 1 calc R P A 2
C41B C 0.3954(18) 0.2409(10) 0.5063(8) 0.0276(3) Uani 0.209(3) 1 d D P A 2
H41B H 0.4224 0.2792 0.5368 0.033 Uiso 0.209(3) 1 calc R P A 2
C42B C 0.3343(17) 0.1217(9) 0.2608(9) 0.049(4) Uiso 0.209(3) 1 d D P A 2
H42D H 0.3685 0.0794 0.2861 0.074 Uiso 0.209(3) 1 calc GR P A 2
H42E H 0.3523 0.1212 0.2132 0.074 Uiso 0.209(3) 1 calc GR P A 2
H42F H 0.2470 0.1220 0.2586 0.074 Uiso 0.209(3) 1 calc GR P A 2
S1B S 0.3984(5) 0.1993(3) 0.3061(3) 0.0284(14) Uiso 0.209(3) 1 d D P A 2
S4A S 0.79416(9) 0.49790(4) 0.53808(4) 0.0209(3) Uani 0.868(4) 1 d D P B 1
O4A O 0.8575(2) 0.43915(12) 0.50693(12) 0.0296(6) Uani 0.868(4) 1 d D P B 1
C51A C 0.8315(3) 0.57798(16) 0.49868(17) 0.0333(7) Uani 0.868(4) 1 d D P B 1
H51A H 0.9188 0.5809 0.5019 0.050 Uiso 0.868(4) 1 calc GR P B 1
H51B H 0.8035 0.6183 0.5231 0.050 Uiso 0.868(4) 1 calc GR P B 1
H51C H 0.7928 0.5788 0.4493 0.050 Uiso 0.868(4) 1 calc GR P B 1
C52A C 0.8771(3) 0.51389(18) 0.62496(17) 0.0375(8) Uani 0.868(4) 1 d D P B 1
H52A H 0.8734 0.4718 0.6541 0.056 Uiso 0.868(4) 1 calc GR P B 1
H52B H 0.8419 0.5543 0.6458 0.056 Uiso 0.868(4) 1 calc GR P B 1
H52C H 0.9610 0.5243 0.6223 0.056 Uiso 0.868(4) 1 calc GR P B 1
S4B S 0.8736(8) 0.4922(4) 0.5375(4) 0.052(3) Uani 0.132(4) 1 d D P B 2
O4B O 0.7637(17) 0.4467(9) 0.5192(9) 0.046(6) Uani 0.132(4) 1 d D P B 2
C51B C 0.8315(3) 0.57798(16) 0.49868(17) 0.0333(7) Uani 0.132(4) 1 d D P B 2
H51D H 0.8059 0.5727 0.4479 0.050 Uiso 0.132(4) 1 calc R P B 2
H51E H 0.9006 0.6100 0.5080 0.050 Uiso 0.132(4) 1 calc R P B 2
H51F H 0.7652 0.5976 0.5191 0.050 Uiso 0.132(4) 1 calc R P B 2
C52B C 0.8771(3) 0.51389(18) 0.62496(17) 0.0375(8) Uani 0.132(4) 1 d D P B 2
H52D H 0.8192 0.5518 0.6281 0.056 Uiso 0.132(4) 1 calc R P B 2
H52E H 0.9579 0.5299 0.6458 0.056 Uiso 0.132(4) 1 calc R P B 2
H52F H 0.8561 0.4722 0.6503 0.056 Uiso 0.132(4) 1 calc R P B 2

loop_
_atom_site_aniso_label
_atom_site_aniso_U_11
_atom_site_aniso_U_22
_atom_site_aniso_U_33
_atom_site_aniso_U_23
_atom_site_aniso_U_13
_atom_site_aniso_U_12
O1 0.0222(9) 0.0167(9) 0.0283(10) -0.0010(8) 0.0063(8) -0.0036(7)
C1 0.0170(12) 0.0170(12) 0.0139(11) -0.0019(9) 0.0015(9) -0.0007(10)
C2 0.0158(12) 0.0139(11) 0.0174(12) -0.0007(9) 0.0040(9) -0.0025(9)
C3 0.0198(12) 0.0166(12) 0.0159(12) 0.0003(10) 0.0044(10) -0.0001(10)
C6 0.0160(12) 0.0172(12) 0.0146(11) -0.0011(9) -0.0003(9) 0.0006(10)
C7 0.0156(12) 0.0148(12) 0.0162(12) -0.0012(9) 0.0019(9) -0.0009(9)
C8 0.0168(12) 0.0156(12) 0.0127(11) 0.0003(9) 0.0026(9) -0.0016(9)
C9 0.0176(12) 0.0134(11) 0.0154(11) 0.0004(9) 0.0019(9) -0.0023(9)
C10 0.0165(12) 0.0175(12) 0.0159(11) 0.0040(9) 0.0023(9) -0.0004(9)
C11 0.0217(13) 0.0152(12) 0.0228(13) 0.0020(10) 0.0023(10) 0.0012(10)
C12 0.0181(13) 0.0235(14) 0.0308(15) 0.0077(11) 0.0010(11) 0.0040(11)
C13 0.0171(13) 0.0286(15) 0.0259(14) 0.0072(11) -0.0031(10) -0.0034(11)
C14 0.0213(13) 0.0257(14) 0.0153(12) 0.0021(10) 0.0017(10) -0.0055(11)
C15 0.0263(14) 0.0363(16) 0.0170(13) -0.0029(11) -0.0026(11) -0.0056(12)
C16 0.0311(15) 0.0315(15) 0.0168(13) -0.0102(11) 0.0011(11) -0.0063(12)
C17 0.0247(14) 0.0255(14) 0.0170(12) -0.0055(10) 0.0056(10) -0.0051(11)
C18 0.0324(15) 0.0214(13) 0.0234(13) -0.0102(11) 0.0078(11) -0.0047(11)
C19 0.0268(14) 0.0193(13) 0.0314(15) -0.0072(11) 0.0081(12) 0.0023(11)
C20 0.0198(13) 0.0207(13) 0.0211(13) -0.0029(10) 0.0035(10) 0.0008(10)
C21 0.0211(13) 0.0167(12) 0.0143(11) -0.0018(9) 0.0061(10) -0.0016(10)
C22 0.0199(12) 0.0181(12) 0.0138(11) -0.0013(9) 0.0075(9) -0.0026(10)
C23 0.0177(12) 0.0202(12) 0.0137(11) 0.0037(9) 0.0023(9) -0.0033(10)
C24 0.0176(12) 0.0130(11) 0.0200(12) -0.0010(9) 0.0027(10) -0.0023(9)
C25 0.0255(14) 0.0177(12) 0.0209(13) -0.0013(10) 0.0052(10) -0.0010(10)
C26 0.0302(15) 0.0206(14) 0.0311(15) -0.0061(11) 0.0096(12) 0.0032(11)
C27 0.0310(15) 0.0130(13) 0.0430(17) -0.0016(12) 0.0053(13) 0.0045(11)
C28 0.0298(15) 0.0175(13) 0.0346(16) 0.0077(11) 0.0066(12) 0.0002(11)
C29 0.0201(13) 0.0172(12) 0.0277(14) 0.0014(10) 0.0075(11) 0.0003(10)
C30 0.0156(12) 0.0154(12) 0.0287(14) -0.0066(10) 0.0023(10) -0.0021(10)
C31 0.0247(14) 0.0198(13) 0.0412(17) -0.0045(12) 0.0120(12) -0.0040(11)
C32 0.0304(17) 0.0266(16) 0.064(2) -0.0178(15) 0.0263(16) -0.0100(13)
C33 0.0166(14) 0.0318(17) 0.080(3) -0.0278(18) 0.0111(16) -0.0019(12)
C34 0.0214(15) 0.0326(17) 0.060(2) -0.0224(16) -0.0105(15) 0.0098(13)
C35 0.0235(14) 0.0255(14) 0.0324(15) -0.0088(12) -0.0028(12) 0.0056(11)
O2A 0.0211(11) 0.0193(18) 0.028(2) 0.0010(13) 0.0094(14) 0.0012(11)
O3A 0.0254(16) 0.0196(13) 0.026(3) 0.0034(17) 0.0030(19) 0.0040(9)
C4A 0.0211(10) 0.0180(10) 0.017(3) 0.0035(10) 0.0048(9) 0.0017(8)
C5A 0.0211(10) 0.0180(10) 0.017(3) 0.0035(10) 0.0048(9) 0.0017(8)
N1A 0.0228(12) 0.0131(13) 0.0149(17) -0.0004(12) 0.0050(14) -0.0012(10)
C36A 0.0178(16) 0.0114(15) 0.0226(17) 0.0014(12) 0.0027(12) -0.0008(12)
C37A 0.0154(15) 0.0166(15) 0.0212(16) 0.0025(12) 0.0016(12) 0.0013(12)
C38A 0.0219(18) 0.0184(18) 0.024(2) -0.0009(15) 0.0084(16) -0.0015(13)
C39A 0.0251(18) 0.0188(17) 0.041(2) -0.0036(16) 0.0076(16) -0.0065(14)
C40A 0.035(2) 0.0237(18) 0.0276(19) -0.0079(15) 0.0001(15) -0.0058(15)
C41A 0.043(3) 0.022(2) 0.025(3) -0.0017(19) 0.008(2) -0.0037(17)
C42A 0.056(3) 0.064(3) 0.028(2) -0.008(2) 0.029(2) -0.014(2)
S1A 0.0343(6) 0.0323(5) 0.0168(5) -0.0031(4) 0.0064(4) -0.0088(4)
O2B 0.0211(11) 0.0193(18) 0.028(2) 0.0010(13) 0.0094(14) 0.0012(11)
O3B 0.0254(16) 0.0196(13) 0.026(3) 0.0034(17) 0.0030(19) 0.0040(9)
C4B 0.0211(10) 0.0180(10) 0.017(3) 0.0035(10) 0.0048(9) 0.0017(8)
C5B 0.0211(10) 0.0180(10) 0.017(3) 0.0035(10) 0.0048(9) 0.0017(8)
N1B 0.0228(12) 0.0131(13) 0.0149(17) -0.0004(12) 0.0050(14) -0.0012(10)
C41B 0.0343(6) 0.0323(5) 0.0168(5) -0.0031(4) 0.0064(4) -0.0088(4)
S4A 0.0227(7) 0.0196(4) 0.0210(4) -0.0016(3) 0.0053(3) -0.0066(3)
O4A 0.0413(16) 0.0178(12) 0.0302(13) -0.0087(10) 0.0074(11) -0.0046(10)
C51A 0.0426(18) 0.0241(15) 0.0362(17) 0.0035(13) 0.0154(14) -0.0072(13)
C52A 0.048(2) 0.0318(17) 0.0286(16) -0.0058(13) -0.0042(14) 0.0050(14)
S4B 0.028(6) 0.049(5) 0.084(6) -0.019(4) 0.022(4) -0.002(3)
O4B 0.068(15) 0.035(11) 0.035(10) -0.009(8) 0.007(9) -0.031(10)
C51B 0.0426(18) 0.0241(15) 0.0362(17) 0.0035(13) 0.0154(14) -0.0072(13)
C52B 0.048(2) 0.0318(17) 0.0286(16) -0.0058(13) -0.0042(14) 0.0050(14)

loop_
_atom_type_symbol
_atom_type_description
_atom_type_scat_dispersion_real
_atom_type_scat_dispersion_imag
_atom_type_scat_source
C C 0.0033 0.0016 'International Tables Vol C Tables 4.2.6.8 and 6.1.1.4'
H H 0.0000 0.0000 'International Tables Vol C Tables 4.2.6.8 and 6.1.1.4'
N N 0.0061 0.0033 'International Tables Vol C Tables 4.2.6.8 and 6.1.1.4'
O O 0.0106 0.0060 'International Tables Vol C Tables 4.2.6.8 and 6.1.1.4'
S S 0.1246 0.1234 'International Tables Vol C Tables 4.2.6.8 and 6.1.1.4'

loop_
_geom_angle_atom_site_label_1
_geom_angle_atom_site_label_2
_geom_angle_atom_site_label_3
_geom_angle
O1 C1 C2 130.4(2)
O1 C1 C7 130.3(2)
C2 C1 C7 99.27(19)
C1 C2 C3 97.78(19)
C9 C2 C1 96.03(18)
C9 C2 C3 105.13(19)
C24 C2 C1 114.7(2)
C24 C2 C3 118.6(2)
C24 C2 C9 120.2(2)
C2 C3 H3 106.8(16)
C6 C3 C2 105.27(19)
C6 C3 H3 112.8(16)
C4A C3 C2 112.2(3)
C4A C3 H3 115.2(16)
C4A C3 C6 104.2(2)
C4B C3 C2 118.6(9)
C4B C3 H3 103.7(19)
C4B C3 C6 109.9(6)
C3 C6 H6 112.6(17)
C3 C6 C7 104.87(19)
C7 C6 H6 111.4(17)
C5A C6 C3 106.4(2)
C5A C6 H6 110.0(17)
C5A C6 C7 111.3(3)
C5B C6 C3 101.2(6)
C5B C6 H6 106(2)
C5B C6 C7 120.3(12)
C1 C7 C6 96.92(19)
C8 C7 C1 96.73(19)
C8 C7 C6 106.20(19)
C30 C7 C1 113.9(2)
C30 C7 C6 118.6(2)
C30 C7 C8 120.1(2)
C9 C8 C7 108.9(2)
C9 C8 C21 121.7(2)
C21 C8 C7 128.9(2)
C8 C9 C2 108.8(2)
C8 C9 C10 122.3(2)
C10 C9 C2 128.5(2)
C11 C10 C9 124.0(2)
C11 C10 C23 119.4(2)
C23 C10 C9 116.5(2)
C10 C11 H11 119.8
C12 C11 C10 120.3(2)
C12 C11 H11 119.8
C11 C12 H12 119.5
C13 C12 C11 121.0(3)
C13 C12 H12 119.5
C12 C13 H13 119.7
C12 C13 C14 120.6(2)
C14 C13 H13 119.7
C13 C14 C15 121.3(2)
C13 C14 C23 119.6(2)
C23 C14 C15 119.1(3)
C14 C15 H15 119.4
C16 C15 C14 121.2(3)
C16 C15 H15 119.4
C15 C16 H16 119.3
C15 C16 C17 121.3(3)
C17 C16 H16 119.3
C18 C17 C16 121.2(2)
C18 C17 C22 119.8(2)
C22 C17 C16 119.0(3)
C17 C18 H18 119.8
C19 C18 C17 120.5(2)
C19 C18 H18 119.8
C18 C19 H19 119.7
C18 C19 C20 120.6(3)
C20 C19 H19 119.7
C19 C20 H20 119.6
C19 C20 C21 120.8(2)
C21 C20 H20 119.6
C20 C21 C8 123.7(2)
C20 C21 C22 119.3(2)
C22 C21 C8 116.9(2)
C17 C22 C21 118.9(2)
C17 C22 C23 119.7(2)
C21 C22 C23 121.3(2)
C10 C23 C14 119.0(2)
C10 C23 C22 121.2(2)
C14 C23 C22 119.7(2)
C25 C24 C2 122.6(2)
C25 C24 C29 118.6(2)
C29 C24 C2 118.7(2)
C24 C25 H25 119.8
C24 C25 C26 120.5(3)
C26 C25 H25 119.7
C25 C26 H26 119.8
C27 C26 C25 120.4(3)
C27 C26 H26 119.8
C26 C27 H27 120.2
C26 C27 C28 119.7(3)
C28 C27 H27 120.2
C27 C28 H28 119.9
C29 C28 C27 120.2(3)
C29 C28 H28 119.9
C24 C29 H29 119.8
C28 C29 C24 120.5(3)
C28 C29 H29 119.8
C31 C30 C7 117.4(2)
C35 C30 C7 123.0(3)
C35 C30 C31 119.5(3)
C30 C31 H31 120.0
C32 C31 C30 119.9(3)
C32 C31 H31 120.0
C31 C32 H32 119.8
C33 C32 C31 120.3(3)
C33 C32 H32 119.8
C32 C33 H33 120.0
C32 C33 C34 120.0(3)
C34 C33 H33 120.0
C33 C34 H34 119.9
C33 C34 C35 120.2(3)
C35 C34 H34 119.9
C30 C35 C34 120.1(3)
C30 C35 H35 120.0
C34 C35 H35 120.0
O2A C4A C3 127.8(4)
O2A C4A N1A 123.4(3)
N1A C4A C3 108.8(3)
O3A C5A C6 128.9(6)
O3A C5A N1A 123.4(5)
N1A C5A C6 107.6(3)
C4A N1A C5A 112.9(3)
C4A N1A C36A 124.1(3)
C5A N1A C36A 123.0(3)
C37A C36A N1A 120.1(3)
C41A C36A N1A 118.4(3)
C41A C36A C37A 121.5(4)
C36A C37A C38A 118.1(3)
C36A C37A S1A 117.3(2)
C38A C37A S1A 124.6(3)
C37A C38A H38A 120.0
C39A C38A C37A 120.1(4)
C39A C38A H38A 120.0
C38A C39A H39A 119.3
C38A C39A C40A 121.4(3)
C40A C39A H39A 119.3
C39A C40A H40A 120.9
C39A C40A C41A 118.3(4)
C41A C40A H40A 120.9
C36A C41A C40A 120.7(5)
C36A C41A H41A 119.7
C40A C41A H41A 119.7
H42A C42A H42B 109.5
H42A C42A H42C 109.5
H42B C42A H42C 109.5
S1A C42A H42A 109.5
S1A C42A H42B 109.5
S1A C42A H42C 109.5
C37A S1A C42A 103.40(19)
O2B C4B C3 128.7(14)
O2B C4B N1B 128.1(13)
N1B C4B C3 103.0(8)
O3B C5B C6 125(2)
O3B C5B N1B 127(2)
N1B C5B C6 108.3(10)
C4B N1B C5B 116.7(10)
C4B N1B C36B 122.2(11)
C5B N1B C36B 121.1(10)
C37B C36B N1B 120.0(11)
C41B C36B N1B 119.1(12)
C41B C36B C37B 120.6(11)
C36B C37B C38B 118.8(11)
C36B C37B S1B 117.6(9)
C38B C37B S1B 123.6(10)
C37B C38B H38B 120.4
C39B C38B C37B 119.2(14)
C39B C38B H38B 120.4
C38B C39B H39B 119.2
C38B C39B C40B 121.6(14)
C40B C39B H39B 119.2
C39B C40B H40B 121.2
C41B C40B C39B 117.6(14)
C41B C40B H40B 121.2
C36B C41B C40B 121.1(14)
C36B C41B H41B 119.4
C40B C41B H41B 119.4
H42D C42B H42E 109.5
H42D C42B H42F 109.5
H42E C42B H42F 109.5
S1B C42B H42D 109.5
S1B C42B H42E 109.5
S1B C42B H42F 109.5
C37B S1B C42B 105.1(8)
O4A S4A C51A 106.86(15)
O4A S4A C52A 107.02(15)
C51A S4A C52A 97.71(16)
S4A C51A H51A 109.5
S4A C51A H51B 109.5
S4A C51A H51C 109.5
H51A C51A H51B 109.5
H51A C51A H51C 109.5
H51B C51A H51C 109.5
S4A C52A H52A 109.5
S4A C52A H52B 109.5
S4A C52A H52C 109.5
H52A C52A H52B 109.5
H52A C52A H52C 109.5
H52B C52A H52C 109.5
O4B S4B C51B 105.6(9)
O4B S4B C52B 103.9(8)
C52B S4B C51B 98.8(4)
S4B C51B H51D 109.5
S4B C51B H51E 109.5
S4B C51B H51F 109.5
H51D C51B H51E 109.5
H51D C51B H51F 109.5
H51E C51B H51F 109.5
S4B C52B H52D 109.5
S4B C52B H52E 109.5
S4B C52B H52F 109.5
H52D C52B H52E 109.5
H52D C52B H52F 109.5
H52E C52B H52F 109.5

loop_
_geom_bond_atom_site_label_1
_geom_bond_atom_site_label_2
_geom_bond_distance
O1 C1 1.191(3)
C1 C2 1.551(3)
C1 C7 1.551(3)
C2 C3 1.568(3)
C2 C9 1.533(3)
C2 C24 1.499(3)
C3 H3 0.99(3)
C3 C6 1.547(3)
C3 C4A 1.521(4)
C3 C4B 1.510(8)
C6 H6 0.97(3)
C6 C7 1.566(3)
C6 C5A 1.513(4)
C6 C5B 1.511(8)
C7 C8 1.527(3)
C7 C30 1.505(3)
C8 C9 1.374(3)
C8 C21 1.440(3)
C9 C10 1.446(3)
C10 C11 1.402(4)
C10 C23 1.423(4)
C11 H11 0.9500
C11 C12 1.387(4)
C12 H12 0.9500
C12 C13 1.381(4)
C13 H13 0.9500
C13 C14 1.396(4)
C14 C15 1.437(4)
C14 C23 1.426(4)
C15 H15 0.9500
C15 C16 1.347(4)
C16 H16 0.9500
C16 C17 1.440(4)
C17 C18 1.398(4)
C17 C22 1.423(4)
C18 H18 0.9500
C18 C19 1.382(4)
C19 H19 0.9500
C19 C20 1.386(4)
C20 H20 0.9500
C20 C21 1.400(4)
C21 C22 1.425(4)
C22 C23 1.428(4)
C24 C25 1.391(4)
C24 C29 1.405(4)
C25 H25 0.9500
C25 C26 1.391(4)
C26 H26 0.9500
C26 C27 1.378(4)
C27 H27 0.9500
C27 C28 1.393(4)
C28 H28 0.9500
C28 C29 1.381(4)
C29 H29 0.9500
C30 C31 1.399(4)
C30 C35 1.387(4)
C31 H31 0.9500
C31 C32 1.389(4)
C32 H32 0.9500
C32 C33 1.382(5)
C33 H33 0.9500
C33 C34 1.385(6)
C34 H34 0.9500
C34 C35 1.393(4)
C35 H35 0.9500
O2A C4A 1.207(4)
O3A C5A 1.205(5)
C4A N1A 1.408(4)
C5A N1A 1.411(5)
N1A C36A 1.436(4)
C36A C37A 1.393(4)
C36A C41A 1.371(6)
C37A C38A 1.403(5)
C37A S1A 1.763(3)
C38A H38A 0.9500
C38A C39A 1.386(5)
C39A H39A 0.9500
C39A C40A 1.388(5)
C40A H40A 0.9500
C40A C41A 1.396(6)
C41A H41A 0.9500
C42A H42A 0.9800
C42A H42B 0.9800
C42A H42C 0.9800
C42A S1A 1.784(4)
O2B C4B 1.193(14)
O3B C5B 1.198(16)
C4B N1B 1.376(14)
C5B N1B 1.391(14)
N1B C36B 1.438(13)
C36B C37B 1.388(13)
C36B C41B 1.362(15)
C37B C38B 1.413(15)
C37B S1B 1.747(12)
C38B H38B 0.9500
C38B C39B 1.374(15)
C39B H39B 0.9500
C39B C40B 1.396(16)
C40B H40B 0.9500
C40B C41B 1.394(16)
C41B H41B 0.9500
C42B H42D 0.9800
C42B H42E 0.9800
C42B H42F 0.9800
C42B S1B 1.795(14)
S4A O4A 1.504(3)
S4A C51A 1.780(3)
S4A C52A 1.802(3)
C51A H51A 0.9800
C51A H51B 0.9800
C51A H51C 0.9800
C52A H52A 0.9800
C52A H52B 0.9800
C52A H52C 0.9800
S4B O4B 1.502(14)
S4B C51B 1.815(8)
S4B C52B 1.737(8)
C51B H51D 0.9800
C51B H51E 0.9800
C51B H51F 0.9800
C52B H52D 0.9800
C52B H52E 0.9800
C52B H52F 0.9800

loop_
_geom_torsion_atom_site_label_1
_geom_torsion_atom_site_label_2
_geom_torsion_atom_site_label_3
_geom_torsion_atom_site_label_4
_geom_torsion
O1 C1 C2 C3 -125.9(3)
O1 C1 C2 C9 127.8(3)
O1 C1 C2 C24 0.6(4)
O1 C1 C7 C6 124.0(3)
O1 C1 C7 C8 -128.7(3)
O1 C1 C7 C30 -1.5(4)
C1 C2 C3 C6 -31.3(2)
C1 C2 C3 C4A -144.0(2)
C1 C2 C3 C4B -154.7(8)
C1 C2 C9 C8 33.5(2)
C1 C2 C9 C10 -154.2(2)
C1 C2 C24 C25 -125.8(3)
C1 C2 C24 C29 54.9(3)
C1 C7 C8 C9 -30.5(2)
C1 C7 C8 C21 156.8(2)
C1 C7 C30 C31 -62.4(3)
C1 C7 C30 C35 114.8(3)
C2 C1 C7 C6 -57.0(2)
C2 C1 C7 C8 50.3(2)
C2 C1 C7 C30 177.4(2)
C2 C3 C6 C7 -3.2(2)
C2 C3 C6 C5A -121.3(3)
C2 C3 C6 C5B -129.1(14)
C2 C3 C4A O2A -63.5(5)
C2 C3 C4A N1A 115.6(3)
C2 C3 C4B O2B -57(3)
C2 C3 C4B N1B 126.8(12)
C2 C9 C10 C11 4.5(4)
C2 C9 C10 C23 -172.7(2)
C2 C24 C25 C26 -178.9(2)
C2 C24 C29 C28 179.4(2)
C3 C2 C9 C8 -66.3(2)
C3 C2 C9 C10 106.1(3)
C3 C2 C24 C25 -10.9(4)
C3 C2 C24 C29 169.8(2)
C3 C6 C7 C1 36.4(2)
C3 C6 C7 C8 -62.7(2)
C3 C6 C7 C30 158.4(2)
C3 C6 C5A O3A -178.4(7)
C3 C6 C5A N1A 2.9(5)
C3 C6 C5B O3B -179(3)
C3 C6 C5B N1B -5(2)
C3 C4A N1A C5A -0.5(6)
C3 C4A N1A C36A -178.2(3)
C3 C4B N1B C5B -10(3)
C3 C4B N1B C36B 172.3(12)
C6 C3 C4A O2A -176.9(4)
C6 C3 C4A N1A 2.2(4)
C6 C3 C4B O2B -178(2)
C6 C3 C4B N1B 5.7(19)
C6 C7 C8 C9 68.8(2)
C6 C7 C8 C21 -103.9(3)
C6 C7 C30 C31 -175.4(2)
C6 C7 C30 C35 1.7(4)
C6 C5A N1A C4A -1.6(7)
C6 C5A N1A C36A 176.2(3)
C6 C5B N1B C4B 10(4)
C6 C5B N1B C36B -171.9(14)
C7 C1 C2 C3 55.1(2)
C7 C1 C2 C9 -51.1(2)
C7 C1 C2 C24 -178.3(2)
C7 C6 C5A O3A 67.9(8)
C7 C6 C5A N1A -110.8(4)
C7 C6 C5B O3B 66(4)
C7 C6 C5B N1B -120.1(17)
C7 C8 C9 C2 -2.0(3)
C7 C8 C9 C10 -174.9(2)
C7 C8 C21 C20 -0.5(4)
C7 C8 C21 C22 175.0(2)
C7 C30 C31 C32 177.4(2)
C7 C30 C35 C34 -177.0(3)
C8 C7 C30 C31 51.5(3)
C8 C7 C30 C35 -131.3(3)
C8 C9 C10 C11 176.0(2)
C8 C9 C10 C23 -1.3(3)
C8 C21 C22 C17 -177.9(2)
C8 C21 C22 C23 -1.9(3)
C9 C2 C3 C6 67.2(2)
C9 C2 C3 C4A -45.6(3)
C9 C2 C3 C4B -56.2(8)
C9 C2 C24 C25 120.6(3)
C9 C2 C24 C29 -58.8(3)
C9 C8 C21 C20 -172.4(2)
C9 C8 C21 C22 3.2(3)
C9 C10 C11 C12 -179.5(2)
C9 C10 C23 C14 179.3(2)
C9 C10 C23 C22 2.5(3)
C10 C11 C12 C13 1.0(4)
C11 C10 C23 C14 1.9(4)
C11 C10 C23 C22 -174.9(2)
C11 C12 C13 C14 0.6(4)
C12 C13 C14 C15 176.6(3)
C12 C13 C14 C23 -1.0(4)
C13 C14 C15 C16 -175.5(3)
C13 C14 C23 C10 -0.3(4)
C13 C14 C23 C22 176.6(2)
C14 C15 C16 C17 -0.4(4)
C15 C14 C23 C10 -177.9(2)
C15 C14 C23 C22 -1.1(4)
C15 C16 C17 C18 175.9(3)
C15 C16 C17 C22 -2.4(4)
C16 C17 C18 C19 -177.9(3)
C16 C17 C22 C21 179.4(2)
C16 C17 C22 C23 3.4(4)
C17 C18 C19 C20 -0.8(4)
C17 C22 C23 C10 175.1(2)
C17 C22 C23 C14 -1.7(4)
C18 C17 C22 C21 1.2(4)
C18 C17 C22 C23 -174.9(2)
C18 C19 C20 C21 -0.3(4)
C19 C20 C21 C8 177.2(2)
C19 C20 C21 C22 1.8(4)
C20 C21 C22 C17 -2.2(4)
C20 C21 C22 C23 173.8(2)
C21 C8 C9 C2 171.4(2)
C21 C8 C9 C10 -1.6(4)
C21 C22 C23 C10 -0.9(4)
C21 C22 C23 C14 -177.7(2)
C22 C17 C18 C19 0.3(4)
C23 C10 C11 C12 -2.3(4)
C23 C14 C15 C16 2.1(4)
C24 C2 C3 C6 -155.0(2)
C24 C2 C3 C4A 92.3(3)
C24 C2 C3 C4B 81.6(9)
C24 C2 C9 C8 156.7(2)
C24 C2 C9 C10 -31.0(4)
C24 C25 C26 C27 -0.6(4)
C25 C24 C29 C28 0.0(4)
C25 C26 C27 C28 0.4(4)
C26 C27 C28 C29 0.0(4)
C27 C28 C29 C24 -0.2(4)
C29 C24 C25 C26 0.4(4)
C30 C7 C8 C9 -153.1(2)
C30 C7 C8 C21 34.2(4)
C30 C31 C32 C33 -0.9(4)
C31 C30 C35 C34 0.1(4)
C31 C32 C33 C34 1.4(5)
C32 C33 C34 C35 -1.2(5)
C33 C34 C35 C30 0.5(4)
C35 C30 C31 C32 0.1(4)
O2A C4A N1A C5A 178.7(4)
O2A C4A N1A C36A 1.0(7)
O3A C5A N1A C4A 179.6(5)
O3A C5A N1A C36A -2.7(9)
C4A C3 C6 C7 115.0(3)
C4A C3 C6 C5A -3.1(3)
C4A N1A C36A C37A -79.1(4)
C4A N1A C36A C41A 102.8(5)
C5A C6 C7 C1 151.0(3)
C5A C6 C7 C8 51.9(3)
C5A C6 C7 C30 -86.9(3)
C5A N1A C36A C37A 103.4(5)
C5A N1A C36A C41A -74.6(5)
N1A C36A C37A C38A -178.8(3)
N1A C36A C37A S1A 0.5(4)
N1A C36A C41A C40A 179.7(4)
C36A C37A C38A C39A -0.4(5)
C36A C37A S1A C42A 170.4(3)
C37A C36A C41A C40A 1.7(6)
C37A C38A C39A C40A 0.7(6)
C38A C37A S1A C42A -10.3(4)
C38A C39A C40A C41A 0.1(6)
C39A C40A C41A C36A -1.3(7)
C41A C36A C37A C38A -0.8(5)
C41A C36A C37A S1A 178.5(3)
S1A C37A C38A C39A -179.7(3)
O2B C4B N1B C5B 173.8(16)
O2B C4B N1B C36B -4(4)
O3B C5B N1B C4B -176(3)
O3B C5B N1B C36B 2(5)
C4B C3 C6 C7 125.5(11)
C4B C3 C6 C5B -0.3(9)
C4B N1B C36B C37B 104(2)
C4B N1B C36B C41B -71(2)
C5B C6 C7 C1 149.2(10)
C5B C6 C7 C8 50.1(10)
C5B C6 C7 C30 -88.7(10)
C5B N1B C36B C37B -74(2)
C5B N1B C36B C41B 112(2)
N1B C36B C37B C38B 177.6(14)
N1B C36B C37B S1B -2.5(19)
N1B C36B C41B C40B -175.5(17)
C36B C37B C38B C39B 6(2)
C36B C37B S1B C42B 172.3(12)
C37B C36B C41B C40B 10(3)
C37B C38B C39B C40B -7(3)
C38B C37B S1B C42B -7.8(16)
C38B C39B C40B C41B 8(3)
C39B C40B C41B C36B -10(3)
C41B C36B C37B C38B -8(2)
C41B C36B C37B S1B 171.9(15)
S1B C37B C38B C39B -173.8(13)
